data_4032510
loop_
_publ_author_name
'Saito, Hiromu'
'Uchida, Akira'
'Watanabe, Soichiro'

_publ_section_title
;
 Synthesis of a Three-Bladed Propeller-Shaped Triple [5]Helicene.
;
_journal_issue 11
_journal_name_full 'The Journal of organic chemistry'
_journal_page_first 5663
_journal_page_last 5668
_journal_paper_doi 10.1021/acs.joc.7b00486
_journal_volume 82
_journal_year 2017
_chemical_formula_moiety 'C42 H24, C H2 Cl2'
_chemical_formula_sum 'C43 H26 Cl2'
_chemical_formula_weight 613.54
_chemical_name_common triple[5]helicene
_chemical_name_systematic benzo[c]naphtho[2,1-l]phenanthro[3,4-g]chrysene
_space_group_crystal_system monoclinic
_space_group_IT_number 14
_space_group_name_Hall '-P 2yn'
_space_group_name_H-M_alt 'P 1 21/n 1'
_symmetry_space_group_name_Hall '-P 2yn'
_symmetry_space_group_name_H-M 'P 1 21/n 1'
_atom_sites_solution_hydrogens geom
_audit_creation_method SHELXL-2014/7
_cell_angle_alpha 90
_cell_angle_beta 114.9780(10)
_cell_angle_gamma 90
_cell_formula_units_Z 4
_cell_length_a 11.9417(7)
_cell_length_b 19.9855(12)
_cell_length_c 13.5000(11)
_cell_measurement_reflns_used 3163
_cell_measurement_temperature 100(2)
_cell_measurement_theta_max 26.35
_cell_measurement_theta_min 2.77
_cell_volume 2920.6(3)
_computing_cell_refinement 'SAINT v8.34A (Bruker, 2013)'
_computing_data_collection 'APEX2(Bruker, 2007)'
_computing_data_reduction 'SAINT v8.34A (Bruker, 2013)'
_computing_molecular_graphics 'Mercury (Macrae et al., 2008)'
_computing_structure_refinement 'SHELXL-2014/7 (Sheldrick, 2014)'
_computing_structure_solution 'ShelXS (Sheldrick, 2008)'
_diffrn_ambient_temperature 100(2)
_diffrn_measured_fraction_theta_full 0.999
_diffrn_measured_fraction_theta_max 0.948
_diffrn_measurement_device_type
;
Bruker APEXII CCD area-detector
;
_diffrn_measurement_method '\f and \w scans'
_diffrn_radiation_type MoK\a
_diffrn_radiation_wavelength 0.71073
_diffrn_reflns_av_R_equivalents 0.0435
_diffrn_reflns_av_unetI/netI 0.0640
_diffrn_reflns_Laue_measured_fraction_full 0.999
_diffrn_reflns_Laue_measured_fraction_max 0.948
_diffrn_reflns_limit_h_max 14
_diffrn_reflns_limit_h_min -17
_diffrn_reflns_limit_k_max 28
_diffrn_reflns_limit_k_min -18
_diffrn_reflns_limit_l_max 18
_diffrn_reflns_limit_l_min -19
_diffrn_reflns_number 21768
_diffrn_reflns_point_group_measured_fraction_full 0.999
_diffrn_reflns_point_group_measured_fraction_max 0.948
_diffrn_reflns_theta_full 25.242
_diffrn_reflns_theta_max 30.691
_diffrn_reflns_theta_min 1.914
_diffrn_source 'fine-focus sealed tube'
_exptl_absorpt_coefficient_mu 0.256
_exptl_absorpt_correction_T_max 0.975
_exptl_absorpt_correction_T_min 0.955
_exptl_absorpt_correction_type multi-scan
_exptl_absorpt_process_details '(SADABS Sheldrick, 1996)'
_exptl_crystal_colour 'dark yellow'
_exptl_crystal_density_diffrn 1.395
_exptl_crystal_description block
_exptl_crystal_F_000 1272
_exptl_crystal_size_max 0.180
_exptl_crystal_size_mid 0.180
_exptl_crystal_size_min 0.100
_refine_diff_density_max 0.430
_refine_diff_density_min -0.402
_refine_diff_density_rms 0.068
_refine_ls_extinction_method none
_refine_ls_goodness_of_fit_ref 1.019
_refine_ls_hydrogen_treatment constr
_refine_ls_matrix_type full
_refine_ls_number_parameters 406
_refine_ls_number_reflns 8605
_refine_ls_number_restraints 0
_refine_ls_restrained_S_all 1.019
_refine_ls_R_factor_all 0.0835
_refine_ls_R_factor_gt 0.0485
_refine_ls_shift/su_max 0.001
_refine_ls_shift/su_mean 0.000
_refine_ls_structure_factor_coef Fsqd
_refine_ls_weighting_details 'w=1/[\s^2^(Fo^2^)+(0.0543P)^2^+0.6165P] where P=(Fo^2^+2Fc^2^)/3'
_refine_ls_weighting_scheme calc
_refine_ls_wR_factor_gt 0.1075
_refine_ls_wR_factor_ref 0.1227
_reflns_Friedel_coverage 0.000
_reflns_number_gt 5859
_reflns_number_total 8605
_reflns_threshold_expression 'I > 2\s(I)'
_cod_data_source_file jo7b00486_si_001.cif
_cod_data_source_block compound1
_cod_depositor_comments 'Adding full bibliography for 4032510.cif.'
_cod_database_code 4032510
_shelx_shelxl_version_number 2014/7
_shelx_space_group_comment
;
The symmetry employed for this shelxl refinement is uniquely defined
by the following loop, which should always be used as a source of
symmetry information in preference to the above space-group names.
They are only intended as comments.
;
_shelx_estimated_absorpt_t_min 0.955
_shelx_estimated_absorpt_t_max 0.975

loop_
_space_group_symop_operation_xyz
'x, y, z'
'-x+1/2, y+1/2, -z+1/2'
'-x, -y, -z'
'x-1/2, -y-1/2, z-1/2'

loop_
_atom_site_label
_atom_site_type_symbol
_atom_site_fract_x
_atom_site_fract_y
_atom_site_fract_z
_atom_site_U_iso_or_equiv
_atom_site_adp_type
_atom_site_occupancy
_atom_site_site_symmetry_order
_atom_site_calc_flag
_atom_site_refinement_flags_posn
_atom_site_refinement_flags_adp
C1 C 0.24820(15) 0.35857(8) 0.05852(13) 0.0149(3) Uani 1 1 d . .
H1 H 0.1924 0.3836 0.0775 0.018 Uiso 1 1 calc R U
C2 C 0.26072(16) 0.29097(9) 0.07921(13) 0.0169(3) Uani 1 1 d . .
H2 H 0.2138 0.2699 0.1123 0.020 Uiso 1 1 calc R U
C3 C 0.34250(16) 0.25258(9) 0.05176(14) 0.0181(4) Uani 1 1 d . .
H3 H 0.3545 0.2064 0.0702 0.022 Uiso 1 1 calc R U
C4 C 0.40467(16) 0.28240(9) -0.00181(14) 0.0178(4) Uani 1 1 d . .
H4 H 0.4580 0.2563 -0.0222 0.021 Uiso 1 1 calc R U
C5 C 0.39063(15) 0.35150(9) -0.02719(13) 0.0157(3) Uani 1 1 d . .
C6 C 0.44149(16) 0.38033(9) -0.09611(14) 0.0179(3) Uani 1 1 d . .
H6 H 0.4947 0.3544 -0.1170 0.021 Uiso 1 1 calc R U
C7 C 0.41468(16) 0.44385(9) -0.13164(14) 0.0168(3) Uani 1 1 d . .
H7 H 0.4425 0.4607 -0.1831 0.020 Uiso 1 1 calc R U
C8 C 0.34512(15) 0.48631(9) -0.09318(13) 0.0144(3) Uani 1 1 d . .
C9 C 0.31263(16) 0.55219(9) -0.13494(14) 0.0159(3) Uani 1 1 d . .
H9 H 0.3427 0.5692 -0.1848 0.019 Uiso 1 1 calc R U
C10 C 0.23938(16) 0.59112(9) -0.10476(14) 0.0155(3) Uani 1 1 d . .
H10 H 0.2092 0.6323 -0.1415 0.019 Uiso 1 1 calc R U
C11 C 0.20656(15) 0.57126(8) -0.01839(13) 0.0135(3) Uani 1 1 d . .
C12 C 0.14328(15) 0.61794(8) 0.02360(13) 0.0129(3) Uani 1 1 d . .
C13 C 0.07735(15) 0.67668(8) -0.03667(13) 0.0133(3) Uani 1 1 d . .
C14 C 0.00903(15) 0.67939(8) -0.15524(13) 0.0135(3) Uani 1 1 d . .
C15 C -0.02430(15) 0.62169(9) -0.22235(14) 0.0158(3) Uani 1 1 d . .
H15 H 0.0000 0.5789 -0.1897 0.019 Uiso 1 1 calc R U
C16 C -0.09099(16) 0.62611(9) -0.33371(14) 0.0171(3) Uani 1 1 d . .
H16 H -0.1107 0.5866 -0.3769 0.021 Uiso 1 1 calc R U
C17 C -0.13011(16) 0.68856(9) -0.38407(14) 0.0177(4) Uani 1 1 d . .
H17 H -0.1742 0.6914 -0.4612 0.021 Uiso 1 1 calc R U
C18 C -0.10442(15) 0.74535(9) -0.32155(14) 0.0161(3) Uani 1 1 d . .
H18 H -0.1324 0.7874 -0.3558 0.019 Uiso 1 1 calc R U
C19 C -0.03650(15) 0.74224(8) -0.20633(14) 0.0149(3) Uani 1 1 d . .
C20 C -0.02058(16) 0.80090(9) -0.14115(14) 0.0175(3) Uani 1 1 d . .
H20 H -0.0431 0.8435 -0.1752 0.021 Uiso 1 1 calc R U
C21 C 0.02656(16) 0.79579(8) -0.03113(14) 0.0164(3) Uani 1 1 d . .
H21 H 0.0298 0.8344 0.0111 0.020 Uiso 1 1 calc R U
C22 C 0.07181(15) 0.73326(8) 0.02311(13) 0.0144(3) Uani 1 1 d . .
C23 C 0.11061(15) 0.72781(9) 0.13796(14) 0.0156(3) Uani 1 1 d . .
H23 H 0.1136 0.7667 0.1796 0.019 Uiso 1 1 calc R U
C24 C 0.14347(15) 0.66759(8) 0.18866(14) 0.0142(3) Uani 1 1 d . .
H24 H 0.1571 0.6637 0.2630 0.017 Uiso 1 1 calc R U
C25 C 0.15791(15) 0.61001(8) 0.13236(13) 0.0133(3) Uani 1 1 d . .
C26 C 0.21061(15) 0.54848(8) 0.19191(13) 0.0131(3) Uani 1 1 d . .
C27 C 0.21501(15) 0.53484(8) 0.29948(13) 0.0131(3) Uani 1 1 d . .
C28 C 0.12040(15) 0.55589(8) 0.33400(13) 0.0142(3) Uani 1 1 d . .
C29 C 0.00010(16) 0.57516(8) 0.25937(14) 0.0160(3) Uani 1 1 d . .
H29 H -0.0205 0.5751 0.1833 0.019 Uiso 1 1 calc R U
C30 C -0.08719(17) 0.59399(9) 0.29499(14) 0.0183(4) Uani 1 1 d . .
H30 H -0.1678 0.6060 0.2435 0.022 Uiso 1 1 calc R U
C31 C -0.05788(17) 0.59556(9) 0.40754(15) 0.0196(4) Uani 1 1 d . .
H31 H -0.1167 0.6117 0.4321 0.024 Uiso 1 1 calc R U
C32 C 0.05491(17) 0.57396(9) 0.48129(14) 0.0188(4) Uani 1 1 d . .
H32 H 0.0735 0.5743 0.5570 0.023 Uiso 1 1 calc R U
C33 C 0.14449(16) 0.55112(8) 0.44648(13) 0.0157(3) Uani 1 1 d . .
C34 C 0.25445(16) 0.51874(9) 0.52089(14) 0.0171(3) Uani 1 1 d . .
H34 H 0.2742 0.5185 0.5968 0.021 Uiso 1 1 calc R U
C35 C 0.33110(16) 0.48823(9) 0.48383(13) 0.0168(3) Uani 1 1 d . .
H35 H 0.3987 0.4625 0.5328 0.020 Uiso 1 1 calc R U
C36 C 0.31137(15) 0.49441(8) 0.37183(13) 0.0146(3) Uani 1 1 d . .
C37 C 0.38796(15) 0.45942(8) 0.33254(14) 0.0156(3) Uani 1 1 d . .
H37 H 0.4570 0.4349 0.3822 0.019 Uiso 1 1 calc R U
C38 C 0.36358(15) 0.46067(8) 0.22451(13) 0.0147(3) Uani 1 1 d . .
H38 H 0.4088 0.4322 0.1983 0.018 Uiso 1 1 calc R U
C39 C 0.27112(15) 0.50407(8) 0.14974(13) 0.0132(3) Uani 1 1 d . .
C40 C 0.25737(15) 0.51139(8) 0.03775(13) 0.0132(3) Uani 1 1 d . .
C41 C 0.30781(15) 0.46314(8) -0.01298(13) 0.0129(3) Uani 1 1 d . .
C42 C 0.31719(15) 0.39167(8) 0.00929(13) 0.0135(3) Uani 1 1 d . .
C43 C 0.86671(17) 0.75405(9) 0.21879(15) 0.0224(4) Uani 1 1 d . .
H43A H 0.8423 0.7217 0.1576 0.027 Uiso 1 1 calc R U
H43B H 0.9500 0.7415 0.2737 0.027 Uiso 1 1 calc R U
Cl1 Cl 0.87219(5) 0.83575(2) 0.16923(4) 0.02940(12) Uani 1 1 d . .
Cl2 Cl 0.76065(5) 0.74930(2) 0.27877(4) 0.02946(12) Uani 1 1 d . .

loop_
_atom_site_aniso_label
_atom_site_aniso_U_11
_atom_site_aniso_U_22
_atom_site_aniso_U_33
_atom_site_aniso_U_23
_atom_site_aniso_U_13
_atom_site_aniso_U_12
C1 0.0152(8) 0.0160(8) 0.0134(8) -0.0022(6) 0.0061(7) -0.0009(6)
C2 0.0178(9) 0.0173(8) 0.0147(8) -0.0003(6) 0.0060(7) -0.0026(6)
C3 0.0219(9) 0.0134(8) 0.0143(8) -0.0002(6) 0.0030(7) 0.0016(7)
C4 0.0171(9) 0.0187(9) 0.0149(8) -0.0025(7) 0.0041(7) 0.0035(6)
C5 0.0134(8) 0.0190(9) 0.0127(8) -0.0026(6) 0.0036(7) 0.0004(6)
C6 0.0162(8) 0.0195(9) 0.0196(9) -0.0033(7) 0.0093(7) 0.0016(7)
C7 0.0168(8) 0.0211(9) 0.0158(8) -0.0016(7) 0.0101(7) -0.0016(7)
C8 0.0131(8) 0.0167(8) 0.0138(8) -0.0013(6) 0.0061(7) -0.0016(6)
C9 0.0174(8) 0.0183(8) 0.0144(8) 0.0012(6) 0.0090(7) -0.0023(6)
C10 0.0177(8) 0.0143(8) 0.0153(8) 0.0030(6) 0.0075(7) -0.0004(6)
C11 0.0142(8) 0.0137(8) 0.0138(8) -0.0021(6) 0.0072(7) -0.0015(6)
C12 0.0134(8) 0.0124(7) 0.0130(8) -0.0008(6) 0.0056(7) -0.0015(6)
C13 0.0135(8) 0.0134(8) 0.0140(8) -0.0001(6) 0.0068(7) -0.0019(6)
C14 0.0128(8) 0.0150(8) 0.0148(8) 0.0014(6) 0.0080(7) -0.0005(6)
C15 0.0172(8) 0.0149(8) 0.0162(8) 0.0007(6) 0.0079(7) -0.0003(6)
C16 0.0193(9) 0.0181(8) 0.0160(8) -0.0036(7) 0.0095(7) -0.0033(7)
C17 0.0156(8) 0.0242(9) 0.0136(8) 0.0006(7) 0.0065(7) 0.0002(7)
C18 0.0155(8) 0.0179(8) 0.0173(8) 0.0047(7) 0.0092(7) 0.0020(6)
C19 0.0155(8) 0.0148(8) 0.0165(8) 0.0021(6) 0.0089(7) 0.0002(6)
C20 0.0192(9) 0.0120(8) 0.0228(9) 0.0033(7) 0.0103(8) 0.0015(6)
C21 0.0188(9) 0.0118(8) 0.0188(8) -0.0028(6) 0.0081(7) -0.0001(6)
C22 0.0138(8) 0.0130(8) 0.0163(8) -0.0003(6) 0.0062(7) -0.0012(6)
C23 0.0174(8) 0.0138(8) 0.0168(8) -0.0036(6) 0.0083(7) -0.0016(6)
C24 0.0153(8) 0.0159(8) 0.0137(8) -0.0016(6) 0.0083(7) -0.0016(6)
C25 0.0120(8) 0.0137(8) 0.0141(8) 0.0000(6) 0.0056(7) -0.0008(6)
C26 0.0131(8) 0.0146(8) 0.0109(8) -0.0001(6) 0.0044(6) -0.0010(6)
C27 0.0143(8) 0.0121(7) 0.0128(8) -0.0018(6) 0.0056(7) -0.0028(6)
C28 0.0175(8) 0.0117(7) 0.0150(8) -0.0013(6) 0.0083(7) -0.0029(6)
C29 0.0176(9) 0.0155(8) 0.0158(8) -0.0012(6) 0.0080(7) -0.0015(6)
C30 0.0177(9) 0.0178(8) 0.0200(9) -0.0015(7) 0.0084(7) -0.0007(7)
C31 0.0248(9) 0.0174(9) 0.0236(9) -0.0026(7) 0.0170(8) -0.0024(7)
C32 0.0282(10) 0.0180(9) 0.0148(9) -0.0021(7) 0.0135(8) -0.0026(7)
C33 0.0194(9) 0.0145(8) 0.0138(8) -0.0027(6) 0.0076(7) -0.0039(6)
C34 0.0223(9) 0.0165(8) 0.0110(8) -0.0008(6) 0.0057(7) -0.0051(7)
C35 0.0185(9) 0.0175(8) 0.0116(8) 0.0005(6) 0.0037(7) -0.0014(7)
C36 0.0169(8) 0.0129(8) 0.0143(8) -0.0013(6) 0.0069(7) -0.0028(6)
C37 0.0130(8) 0.0157(8) 0.0160(8) 0.0013(6) 0.0042(7) -0.0007(6)
C38 0.0134(8) 0.0142(8) 0.0168(8) -0.0007(6) 0.0069(7) -0.0002(6)
C39 0.0131(8) 0.0124(8) 0.0139(8) -0.0013(6) 0.0054(7) -0.0023(6)
C40 0.0138(8) 0.0138(8) 0.0130(8) -0.0009(6) 0.0065(7) -0.0020(6)
C41 0.0114(8) 0.0149(8) 0.0124(8) -0.0009(6) 0.0052(6) -0.0013(6)
C42 0.0130(8) 0.0141(8) 0.0118(8) -0.0013(6) 0.0038(6) 0.0000(6)
C43 0.0232(10) 0.0222(10) 0.0208(9) -0.0018(7) 0.0082(8) 0.0034(7)
Cl1 0.0365(3) 0.0199(2) 0.0348(3) -0.00512(19) 0.0179(2) -0.00235(19)
Cl2 0.0374(3) 0.0251(3) 0.0321(3) -0.00622(19) 0.0208(2) 0.0008(2)

loop_
_atom_type_symbol
_atom_type_description
_atom_type_scat_dispersion_real
_atom_type_scat_dispersion_imag
_atom_type_scat_source
C C 0.0033 0.0016 'International Tables Vol C Tables 4.2.6.8 and 6.1.1.4'
H H 0.0000 0.0000 'International Tables Vol C Tables 4.2.6.8 and 6.1.1.4'
Cl Cl 0.1484 0.1585 'International Tables Vol C Tables 4.2.6.8 and 6.1.1.4'

loop_
_geom_angle_atom_site_label_1
_geom_angle_atom_site_label_2
_geom_angle_atom_site_label_3
_geom_angle
C2 C1 C42 121.17(15)
C2 C1 H1 119.4
C42 C1 H1 119.4
C1 C2 C3 120.64(16)
C1 C2 H2 119.7
C3 C2 H2 119.7
C4 C3 C2 119.43(16)
C4 C3 H3 120.3
C2 C3 H3 120.3
C3 C4 C5 121.08(16)
C3 C4 H4 119.5
C5 C4 H4 119.5
C4 C5 C42 119.63(15)
C4 C5 C6 120.75(15)
C42 C5 C6 119.44(16)
C7 C6 C5 120.61(16)
C7 C6 H6 119.7
C5 C6 H6 119.7
C6 C7 C8 121.14(16)
C6 C7 H7 119.4
C8 C7 H7 119.4
C41 C8 C9 119.12(15)
C41 C8 C7 120.26(15)
C9 C8 C7 120.62(15)
C10 C9 C8 121.04(15)
C10 C9 H9 119.5
C8 C9 H9 119.5
C9 C10 C11 121.21(16)
C9 C10 H10 119.4
C11 C10 H10 119.4
C40 C11 C10 117.95(14)
C40 C11 C12 120.70(14)
C10 C11 C12 120.25(15)
C25 C12 C13 118.15(14)
C25 C12 C11 118.40(15)
C13 C12 C11 123.07(14)
C22 C13 C12 118.22(14)
C22 C13 C14 117.37(15)
C12 C13 C14 124.27(15)
C15 C14 C19 117.47(15)
C15 C14 C13 123.22(15)
C19 C14 C13 119.07(15)
C16 C15 C14 121.60(16)
C16 C15 H15 119.2
C14 C15 H15 119.2
C15 C16 C17 120.48(16)
C15 C16 H16 119.8
C17 C16 H16 119.8
C18 C17 C16 119.75(16)
C18 C17 H17 120.1
C16 C17 H17 120.1
C17 C18 C19 120.97(16)
C17 C18 H18 119.5
C19 C18 H18 119.5
C18 C19 C14 119.56(15)
C18 C19 C20 120.29(15)
C14 C19 C20 120.03(15)
C21 C20 C19 119.98(16)
C21 C20 H20 120.0
C19 C20 H20 120.0
C20 C21 C22 121.28(16)
C20 C21 H21 119.4
C22 C21 H21 119.4
C13 C22 C23 119.42(15)
C13 C22 C21 120.43(15)
C23 C22 C21 120.15(15)
C24 C23 C22 120.59(15)
C24 C23 H23 119.7
C22 C23 H23 119.7
C23 C24 C25 121.31(15)
C23 C24 H24 119.3
C25 C24 H24 119.3
C12 C25 C24 118.22(15)
C12 C25 C26 120.19(15)
C24 C25 C26 120.43(15)
C39 C26 C27 118.46(15)
C39 C26 C25 118.97(14)
C27 C26 C25 122.21(14)
C36 C27 C28 117.50(14)
C36 C27 C26 118.30(15)
C28 C27 C26 124.02(15)
C29 C28 C33 117.66(15)
C29 C28 C27 122.87(15)
C33 C28 C27 119.19(15)
C30 C29 C28 121.19(16)
C30 C29 H29 119.4
C28 C29 H29 119.4
C29 C30 C31 120.32(17)
C29 C30 H30 119.8
C31 C30 H30 119.8
C32 C31 C30 119.97(16)
C32 C31 H31 120.0
C30 C31 H31 120.0
C31 C32 C33 120.82(16)
C31 C32 H32 119.6
C33 C32 H32 119.6
C32 C33 C28 119.50(16)
C32 C33 C34 120.85(15)
C28 C33 C34 119.48(15)
C35 C34 C33 120.45(15)
C35 C34 H34 119.8
C33 C34 H34 119.8
C34 C35 C36 120.88(16)
C34 C35 H35 119.6
C36 C35 H35 119.6
C27 C36 C37 119.35(15)
C27 C36 C35 120.22(15)
C37 C36 C35 120.43(16)
C38 C37 C36 120.72(16)
C38 C37 H37 119.6
C36 C37 H37 119.6
C37 C38 C39 121.25(15)
C37 C38 H38 119.4
C39 C38 H38 119.4
C26 C39 C38 118.15(14)
C26 C39 C40 120.27(15)
C38 C39 C40 120.51(15)
C11 C40 C41 118.69(14)
C11 C40 C39 118.51(14)
C41 C40 C39 122.34(15)
C8 C41 C40 118.17(15)
C8 C41 C42 117.33(14)
C40 C41 C42 124.44(14)
C1 C42 C5 117.59(15)
C1 C42 C41 123.00(14)
C5 C42 C41 119.21(15)
Cl2 C43 Cl1 111.64(10)
Cl2 C43 H43A 109.3
Cl1 C43 H43A 109.3
Cl2 C43 H43B 109.3
Cl1 C43 H43B 109.3
H43A C43 H43B 108.0

loop_
_geom_bond_atom_site_label_1
_geom_bond_atom_site_label_2
_geom_bond_distance
C1 C2 1.375(2)
C1 C42 1.421(2)
C1 H1 0.9500
C2 C3 1.409(2)
C2 H2 0.9500
C3 C4 1.372(2)
C3 H3 0.9500
C4 C5 1.416(2)
C4 H4 0.9500
C5 C42 1.422(2)
C5 C6 1.430(2)
C6 C7 1.347(2)
C6 H6 0.9500
C7 C8 1.430(2)
C7 H7 0.9500
C8 C41 1.411(2)
C8 C9 1.420(2)
C9 C10 1.355(2)
C9 H9 0.9500
C10 C11 1.434(2)
C10 H10 0.9500
C11 C40 1.409(2)
C11 C12 1.457(2)
C12 C25 1.412(2)
C12 C13 1.456(2)
C13 C22 1.407(2)
C13 C14 1.459(2)
C14 C15 1.416(2)
C14 C19 1.426(2)
C15 C16 1.375(2)
C15 H15 0.9500
C16 C17 1.404(2)
C16 H16 0.9500
C17 C18 1.370(2)
C17 H17 0.9500
C18 C19 1.420(2)
C18 H18 0.9500
C19 C20 1.430(2)
C20 C21 1.352(2)
C20 H20 0.9500
C21 C22 1.434(2)
C21 H21 0.9500
C22 C23 1.423(2)
C23 C24 1.358(2)
C23 H23 0.9500
C24 C25 1.429(2)
C24 H24 0.9500
C25 C26 1.458(2)
C26 C39 1.408(2)
C26 C27 1.456(2)
C27 C36 1.408(2)
C27 C28 1.454(2)
C28 C29 1.416(2)
C28 C33 1.424(2)
C29 C30 1.372(2)
C29 H29 0.9500
C30 C31 1.408(2)
C30 H30 0.9500
C31 C32 1.364(3)
C31 H31 0.9500
C32 C33 1.413(2)
C32 H32 0.9500
C33 C34 1.428(2)
C34 C35 1.359(2)
C34 H34 0.9500
C35 C36 1.434(2)
C35 H35 0.9500
C36 C37 1.420(2)
C37 C38 1.361(2)
C37 H37 0.9500
C38 C39 1.431(2)
C38 H38 0.9500
C39 C40 1.458(2)
C40 C41 1.453(2)
C41 C42 1.454(2)
C43 Cl2 1.7706(19)
C43 Cl1 1.7763(19)
C43 H43A 0.9900
C43 H43B 0.9900
